data_4022129
loop_
_publ_author_name
'Sang Ick Lee'
'Soo Min Kim'
'Mi Ra Choi'
'Sun Young Kim'
'Young Keun Chung'
'Won-Sik Han'
'Sang Ook Kang'

_publ_section_title
;
 Au(I)-Catalyzed Cyclization of Enynes Bearing an Olefinic Cycle
;
_journal_name_full 'Journal of Organic Chemistry'
_journal_page_first 9366
_journal_page_last 9372
_journal_paper_doi 10.1021/jo061254r
_journal_volume 71
_journal_year 2006
_chemical_formula_sum 'C38 H38 N2 O4 S2'
_chemical_formula_weight 650.82
_chemical_name_systematic
; 
 ? 
;
_space_group_IT_number 43
_symmetry_cell_setting orthorhombic
_symmetry_space_group_name_Hall 'F 2 -2d'
_symmetry_space_group_name_H-M 'F d d 2'
_atom_sites_solution_hydrogens geom
_atom_sites_solution_primary direct
_atom_sites_solution_secondary difmap
_audit_creation_method SHELXL-97
_cell_angle_alpha 90.00
_cell_angle_beta 90.00
_cell_angle_gamma 90.00
_cell_formula_units_Z 16
_cell_length_a 28.4738(17)
_cell_length_b 49.755(3)
_cell_length_c 9.3187(6)
_cell_measurement_temperature 293(2)
_cell_volume 13202.0(14)
_computing_cell_refinement 'HKL Scalepack (Otwinowski & Minor 1997)'
_computing_data_collection 'Collect (Nonius BV, 1997-2000)'
_computing_data_reduction 'HKL Denzo and Scalepack (Otwinowski & Minor 1997)'
_computing_molecular_graphics ORTEP32
_computing_structure_refinement 'SHELXL-97 (Sheldrick, 1997)'
_computing_structure_solution 'SHELXS-97 (Sheldrick, 1990)'
_diffrn_ambient_temperature 293(2)
_diffrn_detector_area_resol_mean 9
_diffrn_measured_fraction_theta_full 0.998
_diffrn_measured_fraction_theta_max 0.998
_diffrn_measurement_device_type KappaCCD
_diffrn_measurement_method '95mm CCD camera on \k-goniostat'
_diffrn_radiation_monochromator graphite
_diffrn_radiation_source 'fine-focus sealed tube'
_diffrn_radiation_type MoK\a
_diffrn_radiation_wavelength 0.71073
_diffrn_reflns_av_R_equivalents 0.0517
_diffrn_reflns_av_sigmaI/netI 0.0692
_diffrn_reflns_limit_h_max 30
_diffrn_reflns_limit_h_min -37
_diffrn_reflns_limit_k_max 64
_diffrn_reflns_limit_k_min -66
_diffrn_reflns_limit_l_max 12
_diffrn_reflns_limit_l_min -12
_diffrn_reflns_number 24037
_diffrn_reflns_theta_full 28.28
_diffrn_reflns_theta_max 28.28
_diffrn_reflns_theta_min 2.17
_exptl_absorpt_coefficient_mu 0.205
_exptl_crystal_colour white
_exptl_crystal_density_diffrn 1.310
_exptl_crystal_density_method 'not measured'
_exptl_crystal_description cubic
_exptl_crystal_F_000 5504
_exptl_crystal_size_max 0.2
_exptl_crystal_size_mid 0.2
_exptl_crystal_size_min 0.1
_refine_diff_density_max 0.389
_refine_diff_density_min -0.410
_refine_diff_density_rms 0.062
_refine_ls_abs_structure_details 'Flack H D (1983), Acta Cryst. A39, 876-881'
_refine_ls_abs_structure_Flack 0.00(7)
_refine_ls_extinction_method none
_refine_ls_goodness_of_fit_ref 1.008
_refine_ls_hydrogen_treatment mixed
_refine_ls_matrix_type full
_refine_ls_number_parameters 417
_refine_ls_number_reflns 8046
_refine_ls_number_restraints 1
_refine_ls_restrained_S_all 1.008
_refine_ls_R_factor_all 0.0994
_refine_ls_R_factor_gt 0.0503
_refine_ls_shift/su_max 0.006
_refine_ls_shift/su_mean 0.000
_refine_ls_structure_factor_coef Fsqd
_refine_ls_weighting_details 'calc w=1/[\s^2^(Fo^2^)+(0.0557P)^2^+11.1199P] where P=(Fo^2^+2Fc^2^)/3'
_refine_ls_weighting_scheme calc
_refine_ls_wR_factor_gt 0.1077
_refine_ls_wR_factor_ref 0.1304
_reflns_number_gt 5139
_reflns_number_total 8046
_reflns_threshold_expression >2sigma(I)
_cod_data_source_file jo061254rsi20060620_095140.cif
_cod_database_code 4022129

loop_
_symmetry_equiv_pos_as_xyz
'x, y, z'
'-x, -y, z'
'x+1/4, -y+1/4, z+1/4'
'-x+1/4, y+1/4, z+1/4'
'x, y+1/2, z+1/2'
'-x, -y+1/2, z+1/2'
'x+1/4, -y+3/4, z+3/4'
'-x+1/4, y+3/4, z+3/4'
'x+1/2, y, z+1/2'
'-x+1/2, -y, z+1/2'
'x+3/4, -y+1/4, z+3/4'
'-x+3/4, y+1/4, z+3/4'
'x+1/2, y+1/2, z'
'-x+1/2, -y+1/2, z'
'x+3/4, -y+3/4, z+1/4'
'-x+3/4, y+3/4, z+1/4'

loop_
_atom_site_label
_atom_site_type_symbol
_atom_site_fract_x
_atom_site_fract_y
_atom_site_fract_z
_atom_site_U_iso_or_equiv
_atom_site_adp_type
_atom_site_occupancy
_atom_site_symmetry_multiplicity
_atom_site_calc_flag
_atom_site_refinement_flags
S1 S 0.31777(3) 0.037562(16) 0.52831(8) 0.03707(19) Uani 1 1 d .
S2 S 0.39671(3) -0.039793(16) 0.15510(10) 0.0456(2) Uani 1 1 d .
O1 O 0.36597(7) 0.04147(5) 0.4897(3) 0.0489(6) Uani 1 1 d .
O2 O 0.30537(9) 0.01765(5) 0.6323(2) 0.0538(6) Uani 1 1 d .
O3 O 0.35296(8) -0.05145(4) 0.1958(3) 0.0565(7) Uani 1 1 d .
O4 O 0.42375(9) -0.05097(5) 0.0407(3) 0.0640(8) Uani 1 1 d .
N1 N 0.38534(9) -0.00848(5) 0.1083(3) 0.0401(6) Uani 1 1 d .
N2 N 0.28992(8) 0.02945(5) 0.3816(3) 0.0324(5) Uani 1 1 d .
C1 C 0.35029(10) 0.00555(6) 0.1871(3) 0.0375(7) Uani 1 1 d .
H1A H 0.3210 -0.0040 0.1720 0.056 Uiso 1 1 calc R
H1B H 0.3581 0.0035 0.2878 0.056 Uiso 1 1 calc R
C2 C 0.30213(10) 0.04524(6) 0.2507(3) 0.0320(6) Uani 1 1 d .
H2 H 0.3134 0.0630 0.2812 0.048 Uiso 1 1 calc R
C3 C 0.43279(11) -0.03842(6) 0.3088(4) 0.0414(8) Uani 1 1 d .
C4 C 0.34119(10) 0.03154(6) 0.1664(3) 0.0332(6) Uani 1 1 d .
H4 H 0.3642 0.0365 0.2398 0.050 Uiso 1 1 calc R
C5 C 0.21482(11) 0.09091(6) 0.2656(4) 0.0399(7) Uani 1 1 d .
C6 C 0.29654(11) 0.06881(6) 0.5902(3) 0.0374(7) Uani 1 1 d .
C7 C 0.20685(10) 0.04349(6) 0.3743(4) 0.0394(7) Uani 1 1 d .
H7 H 0.1973 0.0529 0.4619 0.059 Uiso 1 1 calc R
C8 C 0.24056(10) 0.02030(6) 0.3941(4) 0.0402(7) Uani 1 1 d .
H8A H 0.2357 0.0123 0.4878 0.060 Uiso 1 1 calc R
H8B H 0.2344 0.0067 0.3221 0.060 Uiso 1 1 calc R
C9 C 0.36909(11) 0.07767(7) 0.0751(3) 0.0382(7) Uani 1 1 d .
C10 C 0.31659(12) 0.09210(6) 0.5415(4) 0.0459(8) Uani 1 1 d .
H10 H 0.3417 0.0915 0.4778 0.055 Uiso 1 1 calc R
C11 C 0.50905(12) -0.03841(7) 0.4172(4) 0.0513(9) Uani 1 1 d .
H11 H 0.5415 -0.0393 0.4076 0.062 Uiso 1 1 calc R
C12 C 0.21797(10) 0.06098(6) 0.2457(4) 0.0380(7) Uani 1 1 d .
C13 C 0.41050(12) 0.03382(7) -0.0033(3) 0.0436(8) Uani 1 1 d .
H13 H 0.4363 0.0459 -0.0294 0.065 Uiso 1 1 calc R
C14 C 0.25831(11) 0.04924(6) 0.1586(3) 0.0391(7) Uani 1 1 d .
H14A H 0.2656 0.0612 0.0796 0.059 Uiso 1 1 calc R
H14B H 0.2488 0.0321 0.1185 0.059 Uiso 1 1 calc R
C15 C 0.48076(12) -0.04038(6) 0.2958(4) 0.0463(8) Uani 1 1 d .
H15 H 0.4943 -0.0430 0.2061 0.056 Uiso 1 1 calc R
C16 C 0.36690(11) 0.04787(6) 0.0561(3) 0.0372(7) Uani 1 1 d .
C17 C 0.25899(12) 0.06992(7) 0.6847(4) 0.0504(9) Uani 1 1 d .
H17 H 0.2451 0.0542 0.7176 0.060 Uiso 1 1 calc R
C18 C 0.37272(14) 0.13325(8) 0.1140(5) 0.0615(11) Uani 1 1 d .
H18 H 0.3738 0.1518 0.1273 0.074 Uiso 1 1 calc R
C19 C 0.29905(13) 0.11677(7) 0.5883(4) 0.0550(10) Uani 1 1 d .
H19 H 0.3128 0.1326 0.5555 0.066 Uiso 1 1 calc R
C20 C 0.18106(12) 0.10198(7) 0.3574(4) 0.0485(9) Uani 1 1 d .
H20 H 0.1604 0.0907 0.4057 0.058 Uiso 1 1 calc R
C21 C 0.38803(12) 0.08884(7) 0.1996(4) 0.0468(8) Uani 1 1 d .
H21 H 0.3998 0.0776 0.2706 0.056 Uiso 1 1 calc R
C22 C 0.41279(13) -0.03488(8) 0.4427(5) 0.0615(11) Uani 1 1 d .
H22 H 0.3804 -0.0335 0.4520 0.074 Uiso 1 1 calc R
C23 C 0.24244(13) 0.09454(8) 0.7293(5) 0.0637(11) Uani 1 1 d .
H23 H 0.2174 0.0952 0.7933 0.076 Uiso 1 1 calc R
C24 C 0.35202(12) 0.09528(7) -0.0293(4) 0.0509(9) Uani 1 1 d .
H24 H 0.3389 0.0884 -0.1131 0.061 Uiso 1 1 calc R
C25 C 0.36798(13) 0.03625(7) -0.0949(4) 0.0505(9) Uani 1 1 d .
H25A H 0.3499 0.0201 -0.1128 0.076 Uiso 1 1 calc R
H25B H 0.3691 0.0488 -0.1745 0.076 Uiso 1 1 calc R
C26 C 0.26191(13) 0.11815(7) 0.6815(5) 0.0550(10) Uani 1 1 d .
C27 C 0.38957(14) 0.11630(7) 0.2191(5) 0.0572(10) Uani 1 1 d .
H27 H 0.4020 0.1234 0.3033 0.069 Uiso 1 1 calc R
C28 C 0.42585(11) 0.00747(7) 0.0603(4) 0.0496(9) Uani 1 1 d .
H28A H 0.4434 -0.0026 -0.0109 0.074 Uiso 1 1 calc R
H28B H 0.4465 0.0108 0.1411 0.074 Uiso 1 1 calc R
C29 C 0.48938(13) -0.03518(7) 0.5520(4) 0.0509(9) Uani 1 1 d .
C30 C 0.17331(11) 0.04461(7) 0.2525(4) 0.0497(9) Uani 1 1 d .
H30A H 0.1440 0.0542 0.2671 0.075 Uiso 1 1 calc R
H30B H 0.1710 0.0289 0.1910 0.075 Uiso 1 1 calc R
C31 C 0.17818(14) 0.12942(8) 0.3770(5) 0.0626(11) Uani 1 1 d .
H31 H 0.1557 0.1363 0.4394 0.075 Uiso 1 1 calc R
C32 C 0.44112(15) -0.03346(9) 0.5625(5) 0.0669(11) Uani 1 1 d .
H32 H 0.4274 -0.0313 0.6523 0.080 Uiso 1 1 calc R
C33 C 0.51995(16) -0.03437(9) 0.6846(5) 0.0757(13) Uani 1 1 d .
H33A H 0.5358 -0.0513 0.6955 0.114 Uiso 1 1 calc R
H33B H 0.5007 -0.0310 0.7674 0.114 Uiso 1 1 calc R
H33C H 0.5427 -0.0203 0.6751 0.114 Uiso 1 1 calc R
C34 C 0.24495(13) 0.10853(7) 0.1960(5) 0.0547(9) Uani 1 1 d .
H34 H 0.2679 0.1018 0.1346 0.066 Uiso 1 1 calc R
C35 C 0.35451(15) 0.12291(8) -0.0091(5) 0.0624(11) Uani 1 1 d .
H35 H 0.3436 0.1344 -0.0804 0.075 Uiso 1 1 calc R
C36 C 0.20776(16) 0.14678(8) 0.3062(5) 0.0691(12) Uani 1 1 d .
C37 C 0.24344(16) 0.14525(8) 0.7301(6) 0.0825(15) Uani 1 1 d .
H37A H 0.2134 0.1485 0.6865 0.124 Uiso 1 1 calc R
H37B H 0.2651 0.1591 0.7019 0.124 Uiso 1 1 calc R
H37C H 0.2401 0.1453 0.8326 0.124 Uiso 1 1 calc R
C38 C 0.24140(15) 0.13614(8) 0.2168(5) 0.0698(12) Uani 1 1 d .
H38 H 0.2621 0.1476 0.1696 0.084 Uiso 1 1 calc R

loop_
_atom_site_aniso_label
_atom_site_aniso_U_11
_atom_site_aniso_U_22
_atom_site_aniso_U_33
_atom_site_aniso_U_23
_atom_site_aniso_U_13
_atom_site_aniso_U_12
S1 0.0403(4) 0.0389(4) 0.0320(4) 0.0029(3) -0.0030(4) 0.0002(3)
S2 0.0449(5) 0.0383(4) 0.0535(5) -0.0112(4) -0.0115(4) 0.0088(4)
O1 0.0328(12) 0.0624(16) 0.0515(15) -0.0061(12) -0.0066(11) 0.0019(10)
O2 0.0756(17) 0.0470(14) 0.0388(13) 0.0147(11) -0.0050(12) -0.0052(11)
O3 0.0431(14) 0.0386(13) 0.088(2) -0.0022(13) -0.0178(13) -0.0041(10)
O4 0.0766(18) 0.0575(16) 0.0578(16) -0.0218(14) -0.0103(15) 0.0283(13)
N1 0.0397(15) 0.0357(14) 0.0449(16) -0.0058(12) 0.0011(12) 0.0068(11)
N2 0.0353(14) 0.0325(13) 0.0293(13) 0.0035(10) 0.0011(11) -0.0031(10)
C1 0.0319(16) 0.0442(18) 0.0364(18) -0.0070(14) -0.0063(13) 0.0027(13)
C2 0.0346(16) 0.0304(14) 0.0311(16) 0.0039(12) 0.0036(13) 0.0001(12)
C3 0.0317(17) 0.0411(18) 0.052(2) -0.0007(15) -0.0074(15) 0.0035(13)
C4 0.0338(16) 0.0372(16) 0.0286(16) -0.0053(13) -0.0037(13) 0.0006(12)
C5 0.0363(17) 0.0409(17) 0.0424(19) -0.0006(15) -0.0028(15) 0.0090(13)
C6 0.0363(17) 0.0410(17) 0.0347(16) -0.0065(14) -0.0008(14) -0.0058(14)
C7 0.0331(17) 0.0381(17) 0.0469(19) -0.0012(15) 0.0037(15) -0.0030(13)
C8 0.0361(16) 0.0391(17) 0.0453(18) 0.0006(15) 0.0005(15) -0.0097(13)
C9 0.0353(17) 0.0425(18) 0.0368(17) 0.0075(14) 0.0067(13) -0.0008(14)
C10 0.0490(19) 0.0439(19) 0.0449(19) -0.0083(17) 0.0085(16) -0.0062(15)
C11 0.040(2) 0.048(2) 0.066(3) 0.0055(19) -0.0072(19) 0.0046(15)
C12 0.0358(17) 0.0363(17) 0.0418(18) -0.0029(14) -0.0033(14) 0.0030(13)
C13 0.0428(19) 0.051(2) 0.0371(19) 0.0010(15) 0.0100(15) 0.0028(15)
C14 0.0418(18) 0.0404(17) 0.0351(17) -0.0007(15) -0.0053(15) 0.0054(13)
C15 0.0423(19) 0.0469(19) 0.050(2) 0.0035(17) -0.0019(17) 0.0058(15)
C16 0.0404(18) 0.0408(18) 0.0303(16) 0.0013(14) 0.0006(13) 0.0004(13)
C17 0.048(2) 0.051(2) 0.052(2) -0.0038(17) 0.0149(17) -0.0098(16)
C18 0.063(2) 0.041(2) 0.081(3) 0.010(2) 0.014(2) -0.0058(18)
C19 0.058(2) 0.042(2) 0.065(2) -0.0093(18) 0.004(2) -0.0067(16)
C20 0.050(2) 0.044(2) 0.051(2) -0.0006(16) 0.0041(17) 0.0086(16)
C21 0.051(2) 0.044(2) 0.045(2) 0.0058(16) -0.0014(16) -0.0055(15)
C22 0.035(2) 0.087(3) 0.063(3) -0.006(2) 0.0014(19) -0.0021(19)
C23 0.046(2) 0.069(3) 0.076(3) -0.021(2) 0.018(2) -0.0018(19)
C24 0.051(2) 0.055(2) 0.047(2) 0.0144(17) 0.0016(17) 0.0003(17)
C25 0.066(2) 0.054(2) 0.0312(18) -0.0023(16) 0.0028(18) 0.0055(17)
C26 0.044(2) 0.052(2) 0.069(3) -0.019(2) 0.0004(19) -0.0028(16)
C27 0.061(2) 0.048(2) 0.062(2) -0.0028(19) 0.0073(19) -0.0108(18)
C28 0.0396(19) 0.055(2) 0.054(2) -0.0028(18) 0.0064(16) 0.0065(15)
C29 0.052(2) 0.046(2) 0.055(2) 0.0028(18) -0.0141(19) 0.0037(16)
C30 0.0326(17) 0.049(2) 0.068(3) -0.0125(18) -0.0116(17) 0.0009(14)
C31 0.067(3) 0.054(2) 0.067(3) -0.011(2) 0.006(2) 0.0179(19)
C32 0.056(3) 0.095(3) 0.049(2) -0.003(2) -0.0024(19) 0.001(2)
C33 0.088(3) 0.069(3) 0.070(3) -0.013(2) -0.038(3) 0.013(2)
C34 0.054(2) 0.043(2) 0.068(3) 0.0037(18) 0.0100(19) 0.0032(16)
C35 0.069(3) 0.052(2) 0.066(3) 0.022(2) 0.004(2) 0.0023(19)
C36 0.076(3) 0.046(2) 0.085(3) 0.003(2) 0.002(3) 0.008(2)
C37 0.073(3) 0.062(3) 0.113(4) -0.038(3) 0.004(3) 0.008(2)
C38 0.070(3) 0.045(2) 0.095(3) 0.015(2) 0.014(2) -0.0025(19)

loop_
_atom_type_symbol
_atom_type_description
_atom_type_scat_dispersion_real
_atom_type_scat_dispersion_imag
_atom_type_scat_source
C C 0.0033 0.0016 'International Tables Vol C Tables 4.2.6.8 and 6.1.1.4'
H H 0.0000 0.0000 'International Tables Vol C Tables 4.2.6.8 and 6.1.1.4'
N N 0.0061 0.0033 'International Tables Vol C Tables 4.2.6.8 and 6.1.1.4'
O O 0.0106 0.0060 'International Tables Vol C Tables 4.2.6.8 and 6.1.1.4'
S S 0.1246 0.1234 'International Tables Vol C Tables 4.2.6.8 and 6.1.1.4'

loop_
_geom_angle_atom_site_label_1
_geom_angle_atom_site_label_2
_geom_angle_atom_site_label_3
_geom_angle
O2 S1 O1 120.05(15)
O2 S1 N2 106.03(13)
O1 S1 N2 106.82(13)
O2 S1 C6 107.70(15)
O1 S1 C6 106.91(14)
N2 S1 C6 108.99(14)
O3 S2 O4 120.75(17)
O3 S2 N1 106.45(13)
O4 S2 N1 106.02(16)
O3 S2 C3 107.99(17)
O4 S2 C3 107.89(16)
N1 S2 C3 107.01(15)
C1 N1 C28 116.3(3)
C1 N1 S2 117.7(2)
C28 N1 S2 115.9(2)
C8 N2 C2 116.6(2)
C8 N2 S1 118.1(2)
C2 N2 S1 116.20(18)
C4 C1 N1 122.5(3)
N2 C2 C4 110.9(2)
N2 C2 C14 109.7(2)
C4 C2 C14 111.4(2)
C15 C3 C22 119.8(3)
C15 C3 S2 120.3(3)
C22 C3 S2 119.8(3)
C1 C4 C16 122.0(3)
C1 C4 C2 120.1(3)
C16 C4 C2 117.9(2)
C34 C5 C20 117.5(3)
C34 C5 C12 122.1(3)
C20 C5 C12 120.4(3)
C10 C6 C17 119.9(3)
C10 C6 S1 119.6(2)
C17 C6 S1 120.5(2)
C30 C7 C8 122.0(3)
C30 C7 C12 60.5(2)
C8 C7 C12 113.7(3)
N2 C8 C7 111.0(2)
C21 C9 C24 117.7(3)
C21 C9 C16 120.6(3)
C24 C9 C16 121.7(3)
C6 C10 C19 119.5(3)
C29 C11 C15 120.7(3)
C5 C12 C30 118.6(3)
C5 C12 C7 117.4(3)
C30 C12 C7 58.7(2)
C5 C12 C14 119.4(3)
C30 C12 C14 116.7(3)
C7 C12 C14 111.0(2)
C25 C13 C28 122.3(3)
C25 C13 C16 60.6(2)
C28 C13 C16 119.5(3)
C12 C14 C2 111.5(3)
C3 C15 C11 119.9(4)
C9 C16 C4 118.4(3)
C9 C16 C25 119.0(3)
C4 C16 C25 115.9(3)
C9 C16 C13 117.6(3)
C4 C16 C13 113.4(3)
C25 C16 C13 58.3(2)
C23 C17 C6 119.4(3)
C35 C18 C27 120.0(4)
C26 C19 C10 121.2(3)
C31 C20 C5 120.7(4)
C27 C21 C9 121.1(3)
C32 C22 C3 119.7(3)
C26 C23 C17 121.7(4)
C35 C24 C9 120.6(4)
C13 C25 C16 61.1(2)
C19 C26 C23 118.3(3)
C19 C26 C37 120.1(4)
C23 C26 C37 121.6(4)
C21 C27 C18 120.1(4)
N1 C28 C13 111.3(3)
C32 C29 C11 118.3(3)
C32 C29 C33 120.9(4)
C11 C29 C33 120.8(3)
C7 C30 C12 60.7(2)
C36 C31 C20 121.4(4)
C22 C32 C29 121.5(4)
C5 C34 C38 120.9(4)
C18 C35 C24 120.5(4)
C31 C36 C38 118.4(4)
C36 C38 C34 121.0(4)

loop_
_geom_bond_atom_site_label_1
_geom_bond_atom_site_label_2
_geom_bond_distance
S1 O2 1.430(2)
S1 O1 1.432(2)
S1 N2 1.631(3)
S1 C6 1.765(3)
S2 O3 1.425(2)
S2 O4 1.428(3)
S2 N1 1.650(3)
S2 C3 1.764(3)
N1 C1 1.422(4)
N1 C28 1.470(4)
N2 C8 1.482(4)
N2 C2 1.492(4)
C1 C4 1.333(4)
C2 C4 1.523(4)
C2 C14 1.528(4)
C3 C15 1.375(4)
C3 C22 1.383(5)
C4 C16 1.501(4)
C5 C34 1.387(5)
C5 C20 1.400(5)
C5 C12 1.503(4)
C6 C10 1.369(4)
C6 C17 1.386(4)
C7 C30 1.484(5)
C7 C8 1.512(4)
C7 C12 1.515(5)
C9 C21 1.395(5)
C9 C24 1.396(5)
C9 C16 1.495(4)
C10 C19 1.395(5)
C11 C29 1.385(5)
C11 C15 1.392(5)
C12 C30 1.511(4)
C12 C14 1.524(4)
C13 C25 1.486(5)
C13 C28 1.503(5)
C13 C16 1.528(4)
C16 C25 1.521(5)
C17 C23 1.377(5)
C18 C35 1.360(6)
C18 C27 1.379(6)
C19 C26 1.370(5)
C20 C31 1.380(5)
C21 C27 1.379(5)
C22 C32 1.379(6)
C23 C26 1.373(5)
C24 C35 1.389(5)
C26 C37 1.517(5)
C29 C32 1.380(5)
C29 C33 1.512(5)
C31 C36 1.375(6)
C34 C38 1.391(5)
C36 C38 1.375(6)
